data_2227239
loop_
_publ_author_name
'Hua, Guoxiong'
'Fuller, Amy L.'
'Slawin, Alexandra M. Z.'
'Woollins, J. Derek'

_publ_section_title
;
 1,2-Bis(2-bromobenzyl)diselane
;
_journal_coeditor_code BT5357
_journal_issue 10
_journal_name_full 'Acta Crystallographica Section E'
_journal_page_first o2579
_journal_paper_doi 10.1107/S1600536810036676
_journal_volume 66
_journal_year 2010
_chemical_formula_iupac 'C14 H12 Br2 Se2'
_chemical_formula_moiety 'C14 H12 Br2 Se2'
_chemical_formula_sum 'C14 H12 Br2 Se2'
_chemical_formula_weight 497.98
_chemical_name_systematic
;
1,2-Bis(2-bromobenzyl)diselane
;
_space_group_IT_number 14
_symmetry_cell_setting monoclinic
_symmetry_space_group_name_Hall '-P 2yn'
_symmetry_space_group_name_H-M 'P 1 21/n 1'
_atom_sites_solution_hydrogens geom
_atom_sites_solution_primary direct
_atom_sites_solution_secondary difmap
_cell_angle_alpha 90.0000
_cell_angle_beta 106.102(6)
_cell_angle_gamma 90.0000
_cell_formula_units_Z 4
_cell_length_a 10.873(3)
_cell_length_b 9.002(2)
_cell_length_c 15.714(4)
_cell_measurement_reflns_used 4976
_cell_measurement_temperature 125
_cell_measurement_theta_max 26.37
_cell_measurement_theta_min 1.95
_cell_volume 1477.7(6)
_computing_cell_refinement 'CrystalClear (Rigaku Americas and Rigaku, 2009)'
_computing_data_collection 'CrystalClear (Rigaku Americas and Rigaku, 2009)'
_computing_data_reduction 'CrystalClear (Rigaku Americas and Rigaku, 2009)'
_computing_molecular_graphics 'CrystalStructure (Rigaku Americas and Rigaku, 2010)'
_computing_publication_material 'CrystalStructure (Rigaku Americas and Rigaku, 2010)'
_computing_structure_refinement 'SHELXL97 (Sheldrick, 2008)'
_computing_structure_solution 'SHELXS97 (Sheldrick, 2008)'
_diffrn_ambient_temperature 125
_diffrn_detector_area_resol_mean 14.629
_diffrn_measured_fraction_theta_full 0.967
_diffrn_measured_fraction_theta_max 0.967
_diffrn_measurement_device_type 'Rigaku Saturn70 CCD'
_diffrn_measurement_method \w
_diffrn_radiation_type 'Mo K\a'
_diffrn_radiation_wavelength 0.71075
_diffrn_reflns_av_R_equivalents 0.0584
_diffrn_reflns_limit_h_max 13
_diffrn_reflns_limit_h_min -9
_diffrn_reflns_limit_k_max 9
_diffrn_reflns_limit_k_min -11
_diffrn_reflns_limit_l_max 19
_diffrn_reflns_limit_l_min -16
_diffrn_reflns_number 9089
_diffrn_reflns_theta_full 26.37
_diffrn_reflns_theta_max 26.37
_diffrn_standards_number 0
_exptl_absorpt_coefficient_mu 10.407
_exptl_absorpt_correction_T_max 0.392
_exptl_absorpt_correction_T_min 0.153
_exptl_absorpt_correction_type multi-scan
_exptl_absorpt_process_details 'CrystalClear (Rigaku Americas and Rigaku, 2009)'
_exptl_crystal_colour colorless
_exptl_crystal_density_diffrn 2.238
_exptl_crystal_density_method 'not measured'
_exptl_crystal_description prism
_exptl_crystal_F_000 936.00
_exptl_crystal_size_max 0.15
_exptl_crystal_size_mid 0.09
_exptl_crystal_size_min 0.09
_refine_diff_density_max 0.760
_refine_diff_density_min -0.610
_refine_ls_extinction_method none
_refine_ls_goodness_of_fit_ref 1.216
_refine_ls_hydrogen_treatment constr
_refine_ls_number_parameters 163
_refine_ls_number_reflns 2939
_refine_ls_number_restraints 0
_refine_ls_R_factor_gt 0.0419
_refine_ls_shift/su_max 0.001
_refine_ls_structure_factor_coef Fsqd
_refine_ls_weighting_details 'w = 1/[\s^2^(Fo^2^)+(0.0253P)^2^+2.0566P] where P=(Fo^2^+2Fc^2^)/3'
_refine_ls_weighting_scheme calc
_refine_ls_wR_factor_ref 0.0818
_reflns_number_gt 2671
_reflns_number_total 3124
_reflns_threshold_expression F^2^>2\s(F^2^)
_cod_data_source_file bt5357.cif
_cod_data_source_block I
_cod_original_cell_volume 1477.9(6)
_cod_original_sg_symbol_H-M 'P 21/n'
_cod_database_code 2227239
_cod_database_fobs_code 2227239

loop_
_symmetry_equiv_pos_site_id
_symmetry_equiv_pos_as_xyz
1 +X,+Y,+Z
2 1/2-X,1/2+Y,1/2-Z
3 -X,-Y,-Z
4 1/2+X,1/2-Y,1/2+Z

loop_
_atom_site_type_symbol
_atom_site_label
_atom_site_fract_x
_atom_site_fract_y
_atom_site_fract_z
_atom_site_U_iso_or_equiv
_atom_site_adp_type
_atom_site_calc_flag
_atom_site_refinement_flags
_atom_site_occupancy
_atom_site_disorder_assembly
_atom_site_disorder_group
Br Br(1) 0.94202(5) 0.82306(5) 0.39444(3) 0.02997(15) Uani d . 1.00 . .
Br Br(2) 0.24435(5) 0.89337(5) 0.36824(4) 0.03177(15) Uani d . 1.00 . .
Se Se(1) 0.63257(5) 0.62609(5) 0.28455(3) 0.02562(14) Uani d . 1.00 . .
Se Se(2) 0.48881(5) 0.58891(5) 0.36604(3) 0.02668(14) Uani d . 1.00 . .
C C(1) 0.7876(5) 0.5176(5) 0.3532(3) 0.0245(10) Uani d . 1.00 . .
C C(2) 0.8288(5) 0.5639(5) 0.4477(3) 0.0213(10) Uani d . 1.00 . .
C C(3) 0.8944(5) 0.6951(5) 0.4770(3) 0.0222(10) Uani d . 1.00 . .
C C(4) 0.9269(5) 0.7397(5) 0.5647(3) 0.0275(11) Uani d . 1.00 . .
C C(5) 0.8920(5) 0.6504(6) 0.6263(3) 0.0313(11) Uani d . 1.00 . .
C C(6) 0.8282(5) 0.5183(5) 0.5996(3) 0.0279(11) Uani d . 1.00 . .
C C(7) 0.7967(5) 0.4760(5) 0.5117(3) 0.0241(10) Uani d . 1.00 . .
C C(8) 0.5260(5) 0.7583(5) 0.4503(3) 0.0247(10) Uani d . 1.00 . .
C C(9) 0.5175(5) 0.9065(5) 0.4057(3) 0.0223(10) Uani d . 1.00 . .
C C(10) 0.4031(5) 0.9784(5) 0.3655(3) 0.0217(10) Uani d . 1.00 . .
C C(11) 0.3992(6) 1.1154(5) 0.3247(3) 0.0289(12) Uani d . 1.00 . .
C C(12) 0.5135(6) 1.1812(5) 0.3217(3) 0.0359(14) Uani d . 1.00 . .
C C(13) 0.6279(6) 1.1126(5) 0.3605(4) 0.0364(14) Uani d . 1.00 . .
C C(14) 0.6297(5) 0.9771(5) 0.4025(3) 0.0298(11) Uani d . 1.00 . .
H H(1a) 0.7695 0.4097 0.3499 0.029 Uiso calc R 1.00 . .
H H(1b) 0.8582 0.5359 0.3261 0.029 Uiso calc R 1.00 . .
H H(4) 0.9722 0.8299 0.5825 0.033 Uiso calc R 1.00 . .
H H(5) 0.9119 0.6802 0.6866 0.038 Uiso calc R 1.00 . .
H H(6) 0.8059 0.4562 0.6420 0.033 Uiso calc R 1.00 . .
H H(7) 0.7523 0.3852 0.4943 0.029 Uiso calc R 1.00 . .
H H(8a) 0.4648 0.7561 0.4866 0.030 Uiso calc R 1.00 . .
H H(8b) 0.6132 0.7460 0.4907 0.030 Uiso calc R 1.00 . .
H H(11) 0.3198 1.1635 0.2991 0.035 Uiso calc R 1.00 . .
H H(12) 0.5123 1.2740 0.2928 0.043 Uiso calc R 1.00 . .
H H(13) 0.7059 1.1581 0.3585 0.044 Uiso calc R 1.00 . .
H H(14) 0.7096 0.9312 0.4297 0.036 Uiso calc R 1.00 . .

loop_
_atom_site_aniso_label
_atom_site_aniso_U_11
_atom_site_aniso_U_22
_atom_site_aniso_U_33
_atom_site_aniso_U_12
_atom_site_aniso_U_13
_atom_site_aniso_U_23
Br(1) 0.0302(3) 0.0269(3) 0.0381(3) -0.0038(2) 0.0184(3) 0.0042(2)
Br(2) 0.0225(3) 0.0318(3) 0.0397(3) -0.0011(2) 0.0065(2) -0.0027(2)
Se(1) 0.0286(3) 0.0285(3) 0.0192(2) 0.0043(2) 0.0057(2) -0.00085(18)
Se(2) 0.0256(3) 0.0213(2) 0.0342(3) -0.00192(19) 0.0101(2) -0.00485(19)
C(1) 0.022(3) 0.022(2) 0.030(3) 0.003(2) 0.007(2) 0.0001(19)
C(2) 0.019(3) 0.020(2) 0.026(2) 0.0021(19) 0.008(2) 0.0020(18)
C(3) 0.018(3) 0.022(2) 0.029(3) 0.0021(19) 0.010(2) 0.0044(19)
C(4) 0.023(3) 0.030(2) 0.029(3) -0.004(2) 0.007(2) 0.000(2)
C(5) 0.028(3) 0.041(3) 0.021(3) 0.000(2) 0.000(2) 0.001(2)
C(6) 0.026(3) 0.030(2) 0.028(3) 0.002(2) 0.007(2) 0.010(2)
C(7) 0.020(3) 0.020(2) 0.031(3) -0.0019(19) 0.004(2) 0.0018(19)
C(8) 0.023(3) 0.028(2) 0.022(2) 0.006(2) 0.005(2) -0.0009(19)
C(9) 0.026(3) 0.021(2) 0.022(2) -0.0023(19) 0.010(2) -0.0063(18)
C(10) 0.025(3) 0.022(2) 0.020(2) -0.0031(19) 0.008(2) -0.0052(18)
C(11) 0.040(3) 0.023(2) 0.025(3) 0.004(2) 0.011(2) -0.0035(19)
C(12) 0.065(4) 0.020(2) 0.032(3) -0.004(3) 0.029(3) -0.005(2)
C(13) 0.045(4) 0.029(3) 0.045(3) -0.015(3) 0.028(3) -0.015(2)
C(14) 0.025(3) 0.032(3) 0.035(3) -0.002(2) 0.013(2) -0.011(2)

loop_
_atom_type_symbol
_atom_type_description
_atom_type_scat_dispersion_real
_atom_type_scat_dispersion_imag
_atom_type_scat_source
C C 0.003 0.002
;
International Tables for Crystallography
(1992, Vol. C, Tables 4.2.6.8 and 6.1.1.4)
;
H H 0.000 0.000
;
International Tables for Crystallography
(1992, Vol. C, Table 6.1.1.4)
;
Br Br -0.290 2.459
;
International Tables for Crystallography
(1992, Vol. C, Tables 4.2.6.8 and 6.1.1.4)
;
Se Se -0.093 2.226
;
International Tables for Crystallography
(1992, Vol. C, Tables 4.2.6.8 and 6.1.1.4)
;

loop_
_geom_angle_atom_site_label_1
_geom_angle_atom_site_label_2
_geom_angle_atom_site_label_3
_geom_angle_site_symmetry_1
_geom_angle_site_symmetry_3
_geom_angle
_geom_angle_publ_flag
C1 Se1 Se2 . . 103.36(13) ?
C8 Se2 Se1 . . 102.41(14) ?
C2 C1 Se1 . . 112.3(3) ?
C2 C1 H1A . . 109.1 ?
Se1 C1 H1A . . 109.1 ?
C2 C1 H1B . . 109.1 ?
Se1 C1 H1B . . 109.1 ?
H1A C1 H1B . . 107.9 ?
C3 C2 C7 . . 116.7(4) ?
C3 C2 C1 . . 123.6(4) ?
C7 C2 C1 . . 119.6(4) ?
C4 C3 C2 . . 122.8(4) ?
C4 C3 Br1 . . 117.3(3) ?
C2 C3 Br1 . . 119.8(3) ?
C3 C4 C5 . . 118.8(5) ?
C3 C4 H4 . . 120.6 ?
C5 C4 H4 . . 120.6 ?
C6 C5 C4 . . 119.9(5) ?
C6 C5 H5 . . 120.1 ?
C4 C5 H5 . . 120.1 ?
C7 C6 C5 . . 120.3(4) ?
C7 C6 H6 . . 119.8 ?
C5 C6 H6 . . 119.8 ?
C6 C7 C2 . . 121.4(4) ?
C6 C7 H7 . . 119.3 ?
C2 C7 H7 . . 119.3 ?
C9 C8 Se2 . . 113.4(3) ?
C9 C8 H8A . . 108.9 ?
Se2 C8 H8A . . 108.9 ?
C9 C8 H8B . . 108.9 ?
Se2 C8 H8B . . 108.9 ?
H8A C8 H8B . . 107.7 ?
C14 C9 C10 . . 117.1(4) ?
C14 C9 C8 . . 118.9(5) ?
C10 C9 C8 . . 124.0(4) ?
C11 C10 C9 . . 122.2(5) ?
C11 C10 Br2 . . 117.3(4) ?
C9 C10 Br2 . . 120.5(3) ?
C10 C11 C12 . . 118.9(5) ?
C10 C11 H11 . . 120.6 ?
C12 C11 H11 . . 120.6 ?
C13 C12 C11 . . 120.2(5) ?
C13 C12 H12 . . 119.9 ?
C11 C12 H12 . . 119.9 ?
C12 C13 C14 . . 119.9(5) ?
C12 C13 H13 . . 120.0 ?
C14 C13 H13 . . 120.0 ?
C13 C14 C9 . . 121.6(5) ?
C13 C14 H14 . . 119.2 ?
C9 C14 H14 . . 119.2 ?

loop_
_geom_bond_atom_site_label_1
_geom_bond_atom_site_label_2
_geom_bond_site_symmetry_2
_geom_bond_distance
_geom_bond_publ_flag
Br1 C3 . 1.911(4) ?
Br2 C10 . 1.899(5) ?
Se1 C1 . 1.987(5) yes
Se1 Se2 . 2.3034(8) yes
Se2 C8 . 1.986(5) yes
C1 C2 . 1.487(6) ?
C1 H1A . 0.9900 ?
C1 H1B . 0.9900 ?
C2 C3 . 1.391(6) ?
C2 C7 . 1.398(6) ?
C3 C4 . 1.384(7) ?
C4 C5 . 1.389(7) ?
C4 H4 . 0.9500 ?
C5 C6 . 1.383(7) ?
C5 H5 . 0.9500 ?
C6 C7 . 1.382(7) ?
C6 H6 . 0.9500 ?
C7 H7 . 0.9500 ?
C8 C9 . 1.498(6) ?
C8 H8A . 0.9900 ?
C8 H8B . 0.9900 ?
C9 C14 . 1.389(7) ?
C9 C10 . 1.389(7) ?
C10 C11 . 1.385(6) ?
C11 C12 . 1.389(8) ?
C11 H11 . 0.9500 ?
C12 C13 . 1.371(8) ?
C12 H12 . 0.9500 ?
C13 C14 . 1.385(7) ?
C13 H13 . 0.9500 ?
C14 H14 . 0.9500 ?

loop_
_geom_torsion_atom_site_label_1
_geom_torsion_atom_site_label_2
_geom_torsion_atom_site_label_3
_geom_torsion_atom_site_label_4
_geom_torsion_site_symmetry_1
_geom_torsion_site_symmetry_2
_geom_torsion_site_symmetry_3
_geom_torsion_site_symmetry_4
_geom_torsion
_geom_torsion_publ_flag
C1 Se1 Se2 C8 . . . . 88.8(2) yes
Se2 Se1 C1 C2 . . . . -53.2(3) ?
Se1 C1 C2 C3 . . . . -77.5(5) ?
Se1 C1 C2 C7 . . . . 99.9(4) ?
C7 C2 C3 C4 . . . . -0.5(7) ?
C1 C2 C3 C4 . . . . 176.9(4) ?
C7 C2 C3 Br1 . . . . -179.8(3) ?
C1 C2 C3 Br1 . . . . -2.4(6) ?
C2 C3 C4 C5 . . . . -0.3(7) ?
Br1 C3 C4 C5 . . . . 179.0(4) ?
C3 C4 C5 C6 . . . . 1.2(8) ?
C4 C5 C6 C7 . . . . -1.3(8) ?
C5 C6 C7 C2 . . . . 0.5(8) ?
C3 C2 C7 C6 . . . . 0.4(7) ?
C1 C2 C7 C6 . . . . -177.1(4) ?
Se1 Se2 C8 C9 . . . . 55.2(4) ?
Se2 C8 C9 C14 . . . . -101.0(4) ?
Se2 C8 C9 C10 . . . . 78.0(5) ?
C14 C9 C10 C11 . . . . -0.8(6) ?
C8 C9 C10 C11 . . . . -179.8(4) ?
C14 C9 C10 Br2 . . . . -178.7(3) ?
C8 C9 C10 Br2 . . . . 2.2(6) ?
C9 C10 C11 C12 . . . . 1.7(7) ?
Br2 C10 C11 C12 . . . . 179.8(3) ?
C10 C11 C12 C13 . . . . -1.4(7) ?
C11 C12 C13 C14 . . . . 0.2(7) ?
C12 C13 C14 C9 . . . . 0.8(7) ?
C10 C9 C14 C13 . . . . -0.5(7) ?
C8 C9 C14 C13 . . . . 178.6(4) ?

loop_
_cod_related_entry_id
_cod_related_entry_database
_cod_related_entry_code
1 ChemSpider 8250155
